data_7233720
loop_
_publ_author_name
'Carrie Y. K. Chan'
'Jacky W. Y. Lam'
'Zujin Zhao'
'Shuming Chen'
'Ping Lu'
'Herman H. Y. Sung'
'Hoi Sing Kwok'
'Yuguang Ma'
'Ian D. Williams'
'Ben Zhong Tang'

_publ_section_title
;
 Aggregation-induced emission, mechanochromism and blue
 electroluminescence of carbazole and triphenylamine-substituted ethenes
;
_journal_name_full 'Journal of Materials Chemistry C'
_journal_page_first 4320
_journal_page_last 4327
_journal_paper_doi 10.1039/C4TC00097H
_journal_volume 2
_journal_year 2014
_chemical_absolute_configuration unk
_chemical_formula_moiety 'C38 H35 N'
_chemical_formula_sum 'C38 H35 N'
_chemical_formula_weight 505.67
_space_group_crystal_system monoclinic
_space_group_IT_number 4
_space_group_name_Hall 'P 2yb'
_space_group_name_H-M_alt 'P 1 21 1'
_symmetry_cell_setting monoclinic
_symmetry_space_group_name_H-M 'P 1 21 1'
_atom_sites_solution_hydrogens geom
_atom_sites_solution_primary direct
_atom_sites_solution_secondary difmap
_cell_angle_alpha 90.00
_cell_angle_beta 114.622(4)
_cell_angle_gamma 90.00
_cell_formula_units_Z 2
_cell_length_a 12.5655(5)
_cell_length_b 8.9233(3)
_cell_length_c 14.0093(5)
_cell_measurement_reflns_used 3123
_cell_measurement_temperature 143
_cell_measurement_theta_max 71.3144
_cell_measurement_theta_min 9.7439
_cell_volume 1427.98(10)
_computing_cell_refinement
;
CrysAlisPro, Oxford Diffraction Ltd.,
Version 1.171.34.40 (release 27-08-2010 CrysAlis171 .NET)
(compiled Aug 27 2010,11:50:40)
;
_computing_data_collection
;
CrysAlisPro, Oxford Diffraction Ltd.,
Version 1.171.34.40 (release 27-08-2010 CrysAlis171 .NET)
(compiled Aug 27 2010,11:50:40)
;
_computing_data_reduction
;
CrysAlisPro, Oxford Diffraction Ltd.,
Version 1.171.34.40 (release 27-08-2010 CrysAlis171 .NET)
(compiled Aug 27 2010,11:50:40)
;
_computing_molecular_graphics
;
O. V. Dolomanov, L. J. Bourhis, R. J. Gildea, J. A. K. Howard and H. Puschmann,
OLEX2: a complete structure solution, refinement and analysis program.
J. Appl. Cryst. (2009). 42, 339-341.
;
_computing_publication_material
;
O. V. Dolomanov, L. J. Bourhis, R. J. Gildea, J. A. K. Howard and H. Puschmann,
OLEX2: a complete structure solution, refinement and analysis program.
J. Appl. Cryst. (2009). 42, 339-341.
;
_computing_structure_refinement 'SHELXL-97 (Sheldrick, 1997)'
_computing_structure_solution 'SHELXS-97 (Sheldrick, 1990)'
_diffrn_ambient_temperature 143
_diffrn_detector_area_resol_mean 15.9578
_diffrn_measured_fraction_theta_full 0.976
_diffrn_measured_fraction_theta_max 0.974
_diffrn_measurement_details
;
#__ type_ start__ end____ width___ exp.time_
  1 omega   40.00   71.00   1.0000   15.0000
omega____ theta____ kappa____ phi______ frames
    -      110.0000  -25.0000  -60.0000 31
#__ type_ start__ end____ width___ exp.time_
  2 omega   46.00   85.00   1.0000   15.0000
omega____ theta____ kappa____ phi______ frames
    -      110.0000  -54.0000 -126.0000 39
#__ type_ start__ end____ width___ exp.time_
  3 omega   80.00  106.00   1.0000    6.0000
omega____ theta____ kappa____ phi______ frames
    -       55.0000  125.0000 -120.0000 26
#__ type_ start__ end____ width___ exp.time_
  4 omega  -10.00   67.00   1.0000    6.0000
omega____ theta____ kappa____ phi______ frames
    -       55.0000  -38.0000  -90.0000 77
#__ type_ start__ end____ width___ exp.time_
  5 omega   29.00  123.00   1.0000    6.0000
omega____ theta____ kappa____ phi______ frames
    -       55.0000   38.0000  -90.0000 94
#__ type_ start__ end____ width___ exp.time_
  6 omega   77.00  125.00   1.0000    6.0000
omega____ theta____ kappa____ phi______ frames
    -       55.0000  125.0000 -180.0000 48
#__ type_ start__ end____ width___ exp.time_
  7 omega   37.00   69.00   1.0000   15.0000
omega____ theta____ kappa____ phi______ frames
    -      110.0000  -25.0000   90.0000 32
#__ type_ start__ end____ width___ exp.time_
  8 omega   48.00   83.00   1.0000   15.0000
omega____ theta____ kappa____ phi______ frames
    -      110.0000  -50.0000 -180.0000 35
#__ type_ start__ end____ width___ exp.time_
  9 omega   42.00   71.00   1.0000   15.0000
omega____ theta____ kappa____ phi______ frames
    -      110.0000  -25.0000    0.0000 29
#__ type_ start__ end____ width___ exp.time_
 10 omega   39.00   68.00   1.0000   15.0000
omega____ theta____ kappa____ phi______ frames
    -      110.0000  -25.0000  -90.0000 29
#__ type_ start__ end____ width___ exp.time_
 11 omega   39.00   69.00   1.0000   15.0000
omega____ theta____ kappa____ phi______ frames
    -      110.0000  -25.0000   60.0000 30
#__ type_ start__ end____ width___ exp.time_
 12 omega   40.00   79.00   1.0000   15.0000
omega____ theta____ kappa____ phi______ frames
    -      110.0000  -50.0000    0.0000 39
#__ type_ start__ end____ width___ exp.time_
 13 omega   40.00   77.00   1.0000   15.0000
omega____ theta____ kappa____ phi______ frames
    -      110.0000  -50.0000  -90.0000 37
#__ type_ start__ end____ width___ exp.time_
 14 omega   38.00   71.00   1.0000   15.0000
omega____ theta____ kappa____ phi______ frames
    -      110.0000  -25.0000 -150.0000 33
#__ type_ start__ end____ width___ exp.time_
 15 omega   37.00   62.00   1.0000   15.0000
omega____ theta____ kappa____ phi______ frames
    -      110.0000  -25.0000  150.0000 25
#__ type_ start__ end____ width___ exp.time_
 16 omega   94.00  173.00   1.0000   15.0000
omega____ theta____ kappa____ phi______ frames
    -      110.0000   50.0000   30.0000 79
#__ type_ start__ end____ width___ exp.time_
 17 omega   37.00   71.00   1.0000   15.0000
omega____ theta____ kappa____ phi______ frames
    -      110.0000  -25.0000   30.0000 34
;
_diffrn_measurement_device 'kappa diffractometer'
_diffrn_measurement_device_type 'Xcalibur, Sapphire3, Gemini ultra'
_diffrn_measurement_method '\w scans'
_diffrn_orient_matrix_UB_11 -0.0321632000
_diffrn_orient_matrix_UB_12 -0.0648567000
_diffrn_orient_matrix_UB_13 -0.1104184000
_diffrn_orient_matrix_UB_21 -0.0996570000
_diffrn_orient_matrix_UB_22 -0.0912584000
_diffrn_orient_matrix_UB_23 0.0087915000
_diffrn_orient_matrix_UB_31 -0.0850128000
_diffrn_orient_matrix_UB_32 0.1314529000
_diffrn_orient_matrix_UB_33 -0.0485130000
_diffrn_radiation_monochromator mirror
_diffrn_radiation_probe x-ray
_diffrn_radiation_source 'Enhance Ultra (Cu) X-ray Source'
_diffrn_radiation_type CuK\a
_diffrn_radiation_wavelength 1.5418
_diffrn_reflns_av_R_equivalents 0.0229
_diffrn_reflns_av_sigmaI/netI 0.0658
_diffrn_reflns_limit_h_max 12
_diffrn_reflns_limit_h_min -15
_diffrn_reflns_limit_k_max 10
_diffrn_reflns_limit_k_min -8
_diffrn_reflns_limit_l_max 16
_diffrn_reflns_limit_l_min -17
_diffrn_reflns_number 5028
_diffrn_reflns_theta_full 66.50
_diffrn_reflns_theta_max 71.3144
_diffrn_reflns_theta_min 9.7439
_diffrn_source 'sealed X-ray tube'
_diffrn_source_target Cu
_exptl_absorpt_coefficient_mu 0.506
_exptl_absorpt_correction_T_max 1.00000
_exptl_absorpt_correction_T_min 0.30607
_exptl_absorpt_correction_type multi-scan
_exptl_absorpt_process_details
;
CrysAlisPro, Oxford Diffraction Ltd.,
Version 1.171.34.40 (release 27-08-2010 CrysAlis171 .NET)
(compiled Aug 27 2010,11:50:40)
Empirical absorption correction using spherical harmonics,
 implemented in SCALE3 ABSPACK scaling algorithm.
;
_exptl_crystal_colour_primary red
_exptl_crystal_density_diffrn 1.176
_exptl_crystal_density_method 'not measured'
_exptl_crystal_description needle
_exptl_crystal_F_000 540
_exptl_crystal_size_max 0.25
_exptl_crystal_size_mid 0.09
_exptl_crystal_size_min 0.07
_refine_diff_density_max 0.372
_refine_diff_density_min -0.248
_refine_diff_density_rms 0.047
_refine_ls_abs_structure_details 'Flack H D (1983), Acta Cryst. A39, 876-881'
_refine_ls_abs_structure_Flack -10(10)
_refine_ls_extinction_method none
_refine_ls_goodness_of_fit_ref 1.054
_refine_ls_hydrogen_treatment constr
_refine_ls_matrix_type full
_refine_ls_number_parameters 351
_refine_ls_number_reflns 2680
_refine_ls_number_restraints 7
_refine_ls_restrained_S_all 1.058
_refine_ls_R_factor_all 0.0547
_refine_ls_R_factor_gt 0.0523
_refine_ls_shift/su_max 0.000
_refine_ls_shift/su_mean 0.000
_refine_ls_structure_factor_coef Fsqd
_refine_ls_weighting_details 'calc w=1/[\s^2^(Fo^2^)+(0.0984P)^2^+0.1911P] where P=(Fo^2^+2Fc^2^)/3'
_refine_ls_weighting_scheme calc
_refine_ls_wR_factor_gt 0.1404
_refine_ls_wR_factor_ref 0.1430
_reflns_number_gt 2545
_reflns_number_total 2680
_reflns_threshold_expression >2sigma(I)
_cod_data_source_file 1000002.cif
_cod_data_source_block PCOD1000002
_cod_depositor_comments
;
The following automatic conversions were performed:

data item '_symmetry_cell_setting' value 'Monoclinic' was changed to
'monoclinic' in accordance with the built-in table derived from the
CIF Core dictionary named 'cif_core.dic' version 2.4.5 last updated
on 2014-11-21.

Automatic conversion script
Id: cif_fix_values 6909 2019-04-08 15:41:33Z antanas 
;
_cod_original_cell_volume 1427.98(9)
_cod_original_sg_symbol_H-M P2(1)
_cod_database_code 7233720
_reflns_odcompleteness_completeness 67.63
_reflns_odcompleteness_iscentric 0
_reflns_odcompleteness_theta 68.13

loop_
_space_group_symop_id
_space_group_symop_operation_xyz
1 'x, y, z'
2 '-x, y+1/2, -z'

loop_
_atom_site_label
_atom_site_type_symbol
_atom_site_fract_x
_atom_site_fract_y
_atom_site_fract_z
_atom_site_U_iso_or_equiv
_atom_site_adp_type
_atom_site_occupancy
_atom_site_symmetry_multiplicity
_atom_site_calc_flag
_atom_site_refinement_flags
_atom_site_disorder_assembly
_atom_site_disorder_group
N1 N 0.6897(2) 0.5032(3) 0.97424(18) 0.0345(6) Uani 1 1 d . . .
C1 C 0.3417(2) 0.7489(4) 0.6060(2) 0.0312(6) Uani 1 1 d . . .
C2 C 0.3534(2) 0.7705(4) 0.5148(2) 0.0305(6) Uani 1 1 d . . .
C11 C 0.6105(2) 0.5507(4) 0.8772(2) 0.0308(6) Uani 1 1 d . . .
C12 C 0.5835(2) 0.4884(4) 0.7790(2) 0.0324(6) Uani 1 1 d . . .
H12 H 0.6229 0.4014 0.7715 0.039 Uiso 1 1 calc R . .
C13 C 0.4977(2) 0.5567(3) 0.6924(2) 0.0308(6) Uani 1 1 d . . .
H13 H 0.4784 0.5153 0.6247 0.037 Uiso 1 1 calc R . .
C14 C 0.4378(2) 0.6868(4) 0.7018(2) 0.0311(6) Uani 1 1 d . . .
C15 C 0.4648(2) 0.7472(4) 0.8004(2) 0.0331(6) Uani 1 1 d . . .
H15 H 0.4238 0.8326 0.8079 0.040 Uiso 1 1 calc R . .
C16 C 0.5531(2) 0.6813(4) 0.8891(2) 0.0309(6) Uani 1 1 d . . .
C17 C 0.6020(2) 0.7126(4) 1.0007(2) 0.0331(6) Uani 1 1 d . . .
C18 C 0.5834(2) 0.8264(4) 1.0610(2) 0.0381(7) Uani 1 1 d . . .
H18 H 0.5293 0.9050 1.0286 0.046 Uiso 1 1 calc R . .
C19 C 0.6460(3) 0.8212(5) 1.1689(2) 0.0438(8) Uani 1 1 d . . .
H19 H 0.6343 0.8971 1.2111 0.053 Uiso 1 1 calc R . .
C20 C 0.7256(3) 0.7065(5) 1.2166(2) 0.0420(8) Uani 1 1 d . . .
H20 H 0.7670 0.7059 1.2909 0.050 Uiso 1 1 calc R . .
C21 C 0.7463(2) 0.5935(5) 1.1588(2) 0.0409(7) Uani 1 1 d . . .
H21 H 0.8007 0.5154 1.1918 0.049 Uiso 1 1 calc R . .
C22 C 0.6839(2) 0.5991(4) 1.0502(2) 0.0340(6) Uani 1 1 d . . .
C23 C 0.7670(3) 0.3748(4) 0.9933(2) 0.0362(7) Uani 1 1 d . . .
H23B H 0.8381 0.3927 1.0586 0.043 Uiso 1 1 calc R . .
H23A H 0.7916 0.3669 0.9349 0.043 Uiso 1 1 calc R . .
C24 C 0.7138(3) 0.2272(5) 1.0034(3) 0.0528(9) Uani 1 1 d . B .
H24A H 0.6364 0.2159 0.9435 0.063 Uiso 1 1 calc R . .
H24B H 0.7012 0.2282 1.0686 0.063 Uiso 1 1 calc R . .
C25 C 0.7905(3) 0.0921(5) 1.0060(4) 0.0582(10) Uani 1 1 d D . .
H25A H 0.7591 0.0020 1.0265 0.070 Uiso 0.80 1 calc PR A 1
H25B H 0.8706 0.1095 1.0606 0.070 Uiso 0.80 1 calc PR A 1
H25D H 0.7937 0.0201 1.0609 0.070 Uiso 0.20 1 d PR A 2
H25C H 0.8712 0.1250 1.0211 0.070 Uiso 0.20 1 d PR A 2
C26 C 0.7977(6) 0.0607(8) 0.8991(5) 0.0689(14) Uiso 0.80 1 d PD B 1
H26B H 0.8158 0.1558 0.8725 0.083 Uiso 0.80 1 calc PR B 1
H26A H 0.7201 0.0263 0.8476 0.083 Uiso 0.80 1 calc PR B 1
C27 C 0.8917(5) -0.0591(8) 0.9057(5) 0.0713(15) Uiso 0.80 1 d PD B 1
H27A H 0.9010 -0.0589 0.8389 0.086 Uiso 0.80 1 calc PR B 1
H27B H 0.9679 -0.0309 0.9626 0.086 Uiso 0.80 1 calc PR B 1
C28 C 0.8604(6) -0.2120(9) 0.9257(5) 0.0790(17) Uiso 0.80 1 d PD B 1
H28B H 0.7942 -0.2488 0.8632 0.119 Uiso 0.80 1 calc PR B 1
H28C H 0.8387 -0.2098 0.9852 0.119 Uiso 0.80 1 calc PR B 1
H28A H 0.9277 -0.2787 0.9420 0.119 Uiso 0.80 1 calc PR B 1
C26A C 0.736(2) 0.023(3) 0.9017(14) 0.068(5) Uiso 0.20 1 d PD B 2
H26D H 0.7393 0.0958 0.8499 0.082 Uiso 0.20 1 calc PR B 2
H26C H 0.6524 0.0054 0.8853 0.082 Uiso 0.20 1 calc PR B 2
C27A C 0.787(3) -0.123(3) 0.885(3) 0.089(8) Uiso 0.20 1 d PD B 2
H27D H 0.8237 -0.1688 0.9557 0.107 Uiso 0.20 1 calc PR B 2
H27C H 0.7179 -0.1859 0.8444 0.107 Uiso 0.20 1 calc PR B 2
C28A C 0.869(2) -0.149(4) 0.838(2) 0.083(7) Uiso 0.20 1 d PD B 2
H28F H 0.9118 -0.2424 0.8650 0.125 Uiso 0.20 1 calc PR B 2
H28E H 0.9249 -0.0654 0.8550 0.125 Uiso 0.20 1 calc PR B 2
H28D H 0.8262 -0.1560 0.7613 0.125 Uiso 0.20 1 calc PR B 2
C31 C 0.2294(2) 0.7780(4) 0.6143(2) 0.0323(6) Uani 1 1 d . . .
C32 C 0.1653(2) 0.9094(4) 0.5748(2) 0.0370(7) Uani 1 1 d . . .
H32 H 0.1945 0.9825 0.5426 0.044 Uiso 1 1 calc R . .
C33 C 0.0594(3) 0.9350(5) 0.5821(2) 0.0455(8) Uani 1 1 d . . .
H33 H 0.0163 1.0240 0.5538 0.055 Uiso 1 1 calc R . .
C34 C 0.0175(3) 0.8304(6) 0.6304(3) 0.0497(9) Uani 1 1 d . . .
H34 H -0.0544 0.8476 0.6356 0.060 Uiso 1 1 calc R . .
C35 C 0.0801(3) 0.7004(6) 0.6712(3) 0.0526(10) Uani 1 1 d . . .
H35 H 0.0508 0.6282 0.7040 0.063 Uiso 1 1 calc R . .
C36 C 0.1853(3) 0.6756(5) 0.6640(3) 0.0441(8) Uani 1 1 d . . .
H36 H 0.2284 0.5870 0.6935 0.053 Uiso 1 1 calc R . .
C41 C 0.2487(2) 0.8002(4) 0.4140(2) 0.0318(6) Uani 1 1 d . . .
C42 C 0.2441(3) 0.9264(4) 0.3539(2) 0.0391(7) Uani 1 1 d . . .
H42 H 0.3083 0.9941 0.3760 0.047 Uiso 1 1 calc R . .
C43 C 0.1453(3) 0.9530(5) 0.2612(3) 0.0508(9) Uani 1 1 d . . .
H43 H 0.1417 1.0398 0.2208 0.061 Uiso 1 1 calc R . .
C44 C 0.0521(3) 0.8535(6) 0.2278(3) 0.0566(11) Uani 1 1 d . . .
H44 H -0.0154 0.8725 0.1648 0.068 Uiso 1 1 calc R . .
C45 C 0.0574(3) 0.7268(6) 0.2861(3) 0.0508(10) Uani 1 1 d . . .
H45 H -0.0060 0.6579 0.2627 0.061 Uiso 1 1 calc R . .
C46 C 0.1553(2) 0.6997(4) 0.3789(2) 0.0371(7) Uani 1 1 d . . .
H46 H 0.1585 0.6123 0.4188 0.044 Uiso 1 1 calc R . .
C51 C 0.4670(2) 0.7653(4) 0.5060(2) 0.0319(6) Uani 1 1 d . . .
C52 C 0.4748(3) 0.6997(4) 0.4184(2) 0.0358(7) Uani 1 1 d . . .
H52 H 0.4068 0.6562 0.3654 0.043 Uiso 1 1 calc R . .
C53 C 0.5790(3) 0.6968(4) 0.4071(3) 0.0419(7) Uani 1 1 d . . .
H53 H 0.5824 0.6506 0.3474 0.050 Uiso 1 1 calc R . .
C54 C 0.6779(3) 0.7612(4) 0.4830(3) 0.0441(8) Uani 1 1 d . . .
H54 H 0.7495 0.7603 0.4752 0.053 Uiso 1 1 calc R . .
C55 C 0.6728(2) 0.8271(4) 0.5703(3) 0.0415(7) Uani 1 1 d . . .
H55 H 0.7410 0.8712 0.6224 0.050 Uiso 1 1 calc R . .
C56 C 0.5690(2) 0.8290(4) 0.5820(2) 0.0357(6) Uani 1 1 d . . .
H56 H 0.5667 0.8743 0.6426 0.043 Uiso 1 1 calc R . .

loop_
_atom_site_aniso_label
_atom_site_aniso_U_11
_atom_site_aniso_U_22
_atom_site_aniso_U_33
_atom_site_aniso_U_23
_atom_site_aniso_U_13
_atom_site_aniso_U_12
N1 0.0290(11) 0.0432(15) 0.0289(11) 0.0013(11) 0.0097(9) 0.0039(12)
C1 0.0249(12) 0.0368(15) 0.0289(12) -0.0011(12) 0.0083(10) -0.0003(12)
C2 0.0246(13) 0.0339(14) 0.0304(13) 0.0005(12) 0.0087(10) -0.0002(12)
C11 0.0240(12) 0.0380(15) 0.0301(12) 0.0019(12) 0.0110(10) 0.0000(12)
C12 0.0311(13) 0.0351(15) 0.0312(13) 0.0024(12) 0.0131(11) 0.0044(13)
C13 0.0273(12) 0.0376(15) 0.0260(11) -0.0009(11) 0.0097(10) 0.0000(13)
C14 0.0205(12) 0.0409(16) 0.0313(13) 0.0015(12) 0.0102(10) 0.0001(12)
C15 0.0262(12) 0.0412(15) 0.0331(13) 0.0018(12) 0.0137(11) 0.0039(12)
C16 0.0235(12) 0.0396(15) 0.0296(12) -0.0008(12) 0.0109(10) 0.0008(12)
C17 0.0220(12) 0.0445(16) 0.0323(13) 0.0000(13) 0.0109(10) -0.0007(13)
C18 0.0301(13) 0.0480(18) 0.0385(14) -0.0097(14) 0.0165(12) -0.0042(15)
C19 0.0341(14) 0.062(2) 0.0373(15) -0.0140(16) 0.0165(12) -0.0032(16)
C20 0.0325(14) 0.061(2) 0.0286(12) -0.0040(14) 0.0092(11) -0.0027(16)
C21 0.0272(13) 0.060(2) 0.0315(13) 0.0002(15) 0.0085(11) 0.0023(15)
C22 0.0256(12) 0.0432(16) 0.0327(13) -0.0016(13) 0.0117(11) -0.0010(13)
C23 0.0277(13) 0.0447(17) 0.0340(13) 0.0040(13) 0.0106(11) 0.0075(14)
C24 0.0436(18) 0.047(2) 0.074(2) 0.0106(19) 0.0309(18) 0.0066(17)
C25 0.049(2) 0.047(2) 0.081(3) 0.013(2) 0.029(2) 0.0138(18)
C31 0.0248(12) 0.0430(16) 0.0264(12) -0.0012(12) 0.0079(10) -0.0033(13)
C32 0.0302(13) 0.0472(18) 0.0335(13) 0.0006(13) 0.0133(11) 0.0032(14)
C33 0.0309(14) 0.066(2) 0.0374(14) -0.0021(16) 0.0120(12) 0.0058(16)
C34 0.0235(13) 0.081(3) 0.0458(17) -0.0055(19) 0.0152(12) -0.0016(17)
C35 0.0342(16) 0.078(3) 0.0502(17) 0.0106(19) 0.0219(14) -0.003(2)
C36 0.0349(15) 0.055(2) 0.0431(15) 0.0098(16) 0.0169(13) -0.0038(16)
C41 0.0267(13) 0.0422(16) 0.0277(12) -0.0008(12) 0.0126(10) 0.0012(13)
C42 0.0370(15) 0.0491(19) 0.0345(14) 0.0039(14) 0.0180(12) 0.0027(15)
C43 0.055(2) 0.064(2) 0.0351(15) 0.0171(16) 0.0210(15) 0.021(2)
C44 0.0370(16) 0.089(3) 0.0323(15) -0.0008(19) 0.0033(13) 0.013(2)
C45 0.0247(14) 0.079(3) 0.0403(16) -0.0113(18) 0.0056(13) -0.0006(18)
C46 0.0268(13) 0.0462(18) 0.0368(13) -0.0030(13) 0.0118(11) -0.0028(14)
C51 0.0281(14) 0.0358(14) 0.0311(12) 0.0032(12) 0.0117(11) 0.0000(13)
C52 0.0332(14) 0.0390(16) 0.0352(13) 0.0048(13) 0.0144(12) 0.0045(14)
C53 0.0445(16) 0.0447(17) 0.0448(15) 0.0058(15) 0.0267(14) 0.0051(16)
C54 0.0313(15) 0.0469(18) 0.0601(18) 0.0104(17) 0.0249(14) 0.0053(14)
C55 0.0257(13) 0.0442(18) 0.0505(17) 0.0062(15) 0.0118(12) 0.0009(14)
C56 0.0266(13) 0.0415(16) 0.0370(14) 0.0013(13) 0.0115(11) 0.0001(13)

loop_
_atom_type_symbol
_atom_type_description
_atom_type_scat_dispersion_real
_atom_type_scat_dispersion_imag
_atom_type_scat_source
C C 0.0181 0.0000 'International Tables Vol C Tables 4.2.6.8 and 6.1.1.4'
H H 0.0000 0.0000 'International Tables Vol C Tables 4.2.6.8 and 6.1.1.4'
N N 0.0311 0.0000 'International Tables Vol C Tables 4.2.6.8 and 6.1.1.4'

loop_
_geom_angle_atom_site_label_1
_geom_angle_atom_site_label_2
_geom_angle_atom_site_label_3
_geom_angle
_geom_angle_site_symmetry_1
_geom_angle_site_symmetry_3
N1 C11 C12 129.3(3) . .
N1 C11 C16 109.4(2) . .
N1 C22 C17 109.1(2) . .
N1 C22 C21 129.0(3) . .
N1 C23 C24 114.7(2) . .
C1 C2 C41 121.0(2) . .
C1 C2 C51 123.9(2) . .
C2 C1 C14 122.3(3) . .
C2 C1 C31 121.8(2) . .
C11 N1 C22 108.6(3) . .
C11 N1 C23 125.3(3) . .
C11 C16 C17 106.1(2) . .
C12 C11 C16 121.3(3) . .
C12 C13 C14 121.9(3) . .
C13 C12 C11 118.1(3) . .
C13 C14 C1 118.9(2) . .
C14 C15 C16 119.6(3) . .
C15 C14 C1 121.5(3) . .
C15 C14 C13 119.4(3) . .
C15 C16 C11 119.6(3) . .
C15 C16 C17 134.2(3) . .
C18 C17 C16 133.5(3) . .
C18 C17 C22 119.8(3) . .
C18 C19 C20 121.1(3) . .
C19 C18 C17 118.2(3) . .
C20 C21 C22 117.1(3) . .
C21 C20 C19 121.8(3) . .
C21 C22 C17 121.9(3) . .
C22 N1 C23 126.1(2) . .
C22 C17 C16 106.7(3) . .
C23 C24 C25 112.9(3) . .
C24 C25 C26 113.9(4) . .
C25 C26 C27 114.2(5) . .
C25 C26A C27A 117.8(19) . .
C28 C27 C26 112.8(5) . .
C26A C25 C24 106.3(9) . .
C26A C25 C26 32.8(10) . .
C28A C27A C26A 129(3) . .
C31 C1 C14 115.8(2) . .
C32 C31 C1 121.6(3) . .
C33 C32 C31 121.2(3) . .
C33 C34 C35 120.2(3) . .
C34 C33 C32 119.7(4) . .
C34 C35 C36 119.9(4) . .
C35 C36 C31 121.4(4) . .
C36 C31 C1 120.8(3) . .
C36 C31 C32 117.6(3) . .
C41 C42 C43 119.8(3) . .
C42 C41 C2 120.8(3) . .
C42 C41 C46 119.4(3) . .
C44 C43 C42 120.4(4) . .
C44 C45 C46 120.2(3) . .
C45 C44 C43 119.9(3) . .
C45 C46 C41 120.3(3) . .
C46 C41 C2 119.8(3) . .
C51 C2 C41 115.1(2) . .
C52 C51 C2 120.4(3) . .
C52 C51 C56 117.4(3) . .
C53 C52 C51 121.6(3) . .
C53 C54 C55 119.9(3) . .
C54 C53 C52 119.7(3) . .
C55 C56 C51 120.9(3) . .
C56 C51 C2 122.1(3) . .
C56 C55 C54 120.4(3) . .

loop_
_geom_bond_atom_site_label_1
_geom_bond_atom_site_label_2
_geom_bond_distance
_geom_bond_site_symmetry_2
N1 C11 1.375(4) .
N1 C22 1.391(4) .
N1 C23 1.453(4) .
C1 C2 1.359(4) .
C1 C14 1.488(4) .
C1 C31 1.487(4) .
C2 C41 1.500(4) .
C2 C51 1.484(4) .
C11 C12 1.389(4) .
C11 C16 1.416(4) .
C12 C13 1.385(4) .
C13 C14 1.419(4) .
C14 C15 1.387(4) .
C15 C16 1.405(4) .
C16 C17 1.449(4) .
C17 C18 1.401(5) .
C17 C22 1.404(4) .
C18 C19 1.384(4) .
C19 C20 1.392(5) .
C20 C21 1.384(5) .
C21 C22 1.392(4) .
C23 C24 1.510(5) .
C24 C25 1.534(5) .
C25 C26 1.563(7) .
C25 C26A 1.468(16) .
C26 C27 1.567(8) .
C27 C28 1.479(9) .
C26A C27A 1.502(19) .
C27A C28A 1.467(19) .
C31 C32 1.399(5) .
C31 C36 1.395(4) .
C32 C33 1.395(4) .
C33 C34 1.379(6) .
C34 C35 1.384(6) .
C35 C36 1.385(5) .
C41 C42 1.392(5) .
C41 C46 1.394(4) .
C42 C43 1.393(4) .
C43 C44 1.387(6) .
C44 C45 1.380(7) .
C45 C46 1.389(4) .
C51 C52 1.399(4) .
C51 C56 1.401(4) .
C52 C53 1.383(4) .
C53 C54 1.380(5) .
C54 C55 1.382(5) .
C55 C56 1.381(4) .
